data_4003593
loop_
_publ_author_name
'Sharber, Seth A.'
'Thomas, Samuel W.'

_publ_section_title
;
 Side Chain Regioisomers that Dictate Optical Properties and
 Mechanofluorochromism through Crystal Packing
;
_journal_name_full 'Chemistry of Materials'
_journal_paper_doi 10.1021/acs.chemmater.0c01676
_journal_year 2020
_chemical_formula_sum 'C42 H28 F8 N2 O4'
_chemical_formula_weight 776.66
_space_group_crystal_system triclinic
_space_group_IT_number 2
_space_group_name_Hall '-P 1'
_space_group_name_H-M_alt 'P -1'
_atom_sites_solution_hydrogens geom
_audit_creation_method SHELXL-2014/7
_cell_angle_alpha 66.7250(10)
_cell_angle_beta 82.591(2)
_cell_angle_gamma 82.5310(10)
_cell_formula_units_Z 1
_cell_length_a 4.4959(3)
_cell_length_b 13.0881(9)
_cell_length_c 15.9017(11)
_cell_measurement_temperature 100(2)
_cell_volume 849.16(10)
_computing_structure_refinement 'SHELXL-2014/7 (Sheldrick, 2014)'
_diffrn_ambient_temperature 100(2)
_diffrn_measured_fraction_theta_full 0.998
_diffrn_measured_fraction_theta_max 0.998
_diffrn_measurement_device_type 'Buker APEX-II CCD'
_diffrn_measurement_method '\f and \w scans'
_diffrn_radiation_type MoK\a
_diffrn_radiation_wavelength 0.71073
_diffrn_reflns_av_R_equivalents 0.0241
_diffrn_reflns_av_unetI/netI 0.0251
_diffrn_reflns_Laue_measured_fraction_full 0.998
_diffrn_reflns_Laue_measured_fraction_max 0.998
_diffrn_reflns_limit_h_max 6
_diffrn_reflns_limit_h_min -6
_diffrn_reflns_limit_k_max 19
_diffrn_reflns_limit_k_min -19
_diffrn_reflns_limit_l_max 23
_diffrn_reflns_limit_l_min -23
_diffrn_reflns_number 21675
_diffrn_reflns_point_group_measured_fraction_full 0.998
_diffrn_reflns_point_group_measured_fraction_max 0.998
_diffrn_reflns_theta_full 25.242
_diffrn_reflns_theta_max 32.453
_diffrn_reflns_theta_min 2.799
_exptl_absorpt_coefficient_mu 0.127
_exptl_absorpt_correction_type none
_exptl_absorpt_process_details 'SADABS (Sheldrick, 2009)'
_exptl_crystal_colour red-orange
_exptl_crystal_density_diffrn 1.519
_exptl_crystal_description prism
_exptl_crystal_F_000 398
_exptl_crystal_size_max 1.000
_exptl_crystal_size_mid 0.600
_exptl_crystal_size_min 0.300
_exptl_transmission_factor_max 0.9630
_exptl_transmission_factor_min 0.8830
_refine_diff_density_max 0.554
_refine_diff_density_min -0.242
_refine_diff_density_rms 0.069
_refine_ls_extinction_method none
_refine_ls_goodness_of_fit_ref 1.034
_refine_ls_hydrogen_treatment constr
_refine_ls_matrix_type full
_refine_ls_number_parameters 255
_refine_ls_number_reflns 6095
_refine_ls_number_restraints 0
_refine_ls_restrained_S_all 1.034
_refine_ls_R_factor_all 0.0614
_refine_ls_R_factor_gt 0.0438
_refine_ls_shift/su_max 0.000
_refine_ls_shift/su_mean 0.000
_refine_ls_structure_factor_coef Fsqd
_refine_ls_weighting_details 'w=1/[\s^2^(Fo^2^)+(0.0694P)^2^+0.1796P] where P=(Fo^2^+2Fc^2^)/3'
_refine_ls_weighting_scheme calc
_refine_ls_wR_factor_gt 0.1129
_refine_ls_wR_factor_ref 0.1234
_reflns_Friedel_coverage 0.000
_reflns_number_gt 4686
_reflns_number_total 6095
_reflns_threshold_expression 'I > 2\s(I)'
_cod_data_source_file cm0c01676_si_003.cif
_cod_data_source_block SS051116_0m_a
_cod_database_code 4003593
_shelx_shelxl_version_number 2014/7
_shelx_space_group_comment
;
The symmetry employed for this shelxl refinement is uniquely defined
by the following loop, which should always be used as a source of
symmetry information in preference to the above space-group names.
They are only intended as comments.
;
_shelx_estimated_absorpt_t_min 0.883
_shelx_estimated_absorpt_t_max 0.963

loop_
_space_group_symop_operation_xyz
'x, y, z'
'-x, -y, -z'

loop_
_atom_site_label
_atom_site_type_symbol
_atom_site_fract_x
_atom_site_fract_y
_atom_site_fract_z
_atom_site_U_iso_or_equiv
_atom_site_adp_type
_atom_site_occupancy
_atom_site_site_symmetry_order
_atom_site_calc_flag
_atom_site_refinement_flags_posn
_atom_site_refinement_flags_adp
_atom_site_refinement_flags_occupancy
_atom_site_disorder_assembly
_atom_site_disorder_group
F001 F 0.33733(15) 0.24387(6) 0.13118(5) 0.02367(15) Uani 1 1 d . . . . .
F002 F 1.11858(15) -0.02292(6) 0.10426(5) 0.02367(15) Uani 1 1 d . . . . .
F003 F 1.32953(15) 0.12768(7) -0.05598(5) 0.02960(17) Uani 1 1 d . . . . .
F004 F 0.5625(2) 0.39545(6) -0.02445(5) 0.03334(18) Uani 1 1 d . . . . .
O005 O 0.78459(17) -0.00588(6) 0.28604(5) 0.01713(15) Uani 1 1 d . . . . .
O006 O 0.5227(2) 0.13895(7) 0.31054(6) 0.0280(2) Uani 1 1 d . . . . .
C007 C 0.9192(2) 0.06928(8) 0.55108(6) 0.01348(17) Uani 1 1 d . . . . .
C008 C 0.7068(2) 0.05982(8) 0.33354(6) 0.01522(17) Uani 1 1 d . . . . .
C009 C 0.8176(2) 0.14484(8) 0.59531(6) 0.01557(18) Uani 1 1 d . . . . .
C00A C 0.8688(2) 0.02427(8) 0.41807(6) 0.01349(17) Uani 1 1 d . . . . .
C00B C 0.7928(2) 0.09035(8) 0.46905(6) 0.01427(17) Uani 1 1 d . . . . .
H00B H 0.6486 0.1527 0.4474 0.017 Uiso 1 1 calc R U . . .
N00C N 0.1173(3) 0.56873(9) 0.71550(9) 0.0335(3) Uani 1 1 d . . . . .
C00D C 0.7240(2) 0.10514(8) 0.12379(7) 0.01541(17) Uani 1 1 d . . . . .
C00E C 0.5534(2) 0.30168(8) 0.65029(7) 0.01577(18) Uani 1 1 d . . . . .
C00F C 0.7014(2) 0.21532(8) 0.62310(7) 0.01649(18) Uani 1 1 d . . . . .
C00G C 0.9766(2) 0.08038(9) 0.07284(7) 0.01790(19) Uani 1 1 d . . . . .
C00H C 0.6034(2) 0.01610(9) 0.21053(7) 0.01729(18) Uani 1 1 d . . . . .
H00A H 0.3937 0.0400 0.2270 0.021 Uiso 1 1 calc R U . . .
H00C H 0.6011 -0.0535 0.2000 0.021 Uiso 1 1 calc R U . . .
C00I C 0.7030(3) 0.29168(9) 0.00655(8) 0.0224(2) Uani 1 1 d . . . . .
C00J C 1.0863(2) 0.15801(10) -0.00945(8) 0.0214(2) Uani 1 1 d . . . . .
C00K C 0.6093(3) 0.31450(9) 0.72980(7) 0.0208(2) Uani 1 1 d . . . . .
H00K H 0.7479 0.2623 0.7694 0.025 Uiso 1 1 calc R U . . .
C00L C 0.4663(3) 0.40187(9) 0.75184(7) 0.0216(2) Uani 1 1 d . . . . .
H00L H 0.5085 0.4087 0.8063 0.026 Uiso 1 1 calc R U . . .
C00M C 0.5887(2) 0.21357(9) 0.08821(7) 0.01770(19) Uani 1 1 d . . . . .
C00N C 0.2590(2) 0.48090(9) 0.69499(8) 0.0212(2) Uani 1 1 d . . . . .
C00O C 0.9509(3) 0.26515(10) -0.04403(8) 0.0241(2) Uani 1 1 d . . . . .
H00O H 1.0258 0.3189 -0.1007 0.029 Uiso 1 1 calc R U . . .
C00P C 0.3460(3) 0.37956(9) 0.59417(8) 0.0238(2) Uani 1 1 d . . . . .
H00P H 0.3028 0.3720 0.5401 0.029 Uiso 1 1 calc R U . . .
C00Q C 0.2030(3) 0.46688(10) 0.61544(9) 0.0284(2) Uani 1 1 d . . . . .
H00Q H 0.0639 0.5186 0.5757 0.034 Uiso 1 1 calc R U . . .
C00R C -0.0816(3) 0.65118(10) 0.65163(11) 0.0346(3) Uani 1 1 d . . . . .
H00D H 0.0278 0.6824 0.5909 0.052 Uiso 1 1 calc R U . . .
H00E H -0.1519 0.7111 0.6735 0.052 Uiso 1 1 calc R U . . .
H00F H -0.2548 0.6156 0.6474 0.052 Uiso 1 1 calc R U . . .
C00S C 0.1824(3) 0.58592(11) 0.79538(10) 0.0350(3) Uani 1 1 d . . . . .
H00G H 0.1242 0.5222 0.8510 0.052 Uiso 1 1 calc R U . . .
H00H H 0.0686 0.6544 0.7970 0.052 Uiso 1 1 calc R U . . .
H00I H 0.3983 0.5928 0.7923 0.052 Uiso 1 1 calc R U . . .

loop_
_atom_site_aniso_label
_atom_site_aniso_U_11
_atom_site_aniso_U_22
_atom_site_aniso_U_33
_atom_site_aniso_U_23
_atom_site_aniso_U_13
_atom_site_aniso_U_12
F001 0.0231(3) 0.0272(3) 0.0221(3) -0.0139(3) -0.0039(2) 0.0093(3)
F002 0.0198(3) 0.0254(3) 0.0308(4) -0.0174(3) -0.0068(3) 0.0070(2)
F003 0.0184(3) 0.0478(4) 0.0300(4) -0.0243(3) 0.0051(3) -0.0047(3)
F004 0.0483(5) 0.0190(3) 0.0286(4) -0.0057(3) -0.0086(3) 0.0053(3)
O005 0.0193(3) 0.0197(3) 0.0159(3) -0.0108(3) -0.0064(3) 0.0037(3)
O006 0.0373(5) 0.0261(4) 0.0236(4) -0.0149(3) -0.0146(3) 0.0158(3)
C007 0.0152(4) 0.0126(4) 0.0131(4) -0.0059(3) 0.0006(3) -0.0015(3)
C008 0.0176(4) 0.0156(4) 0.0133(4) -0.0067(3) -0.0009(3) -0.0009(3)
C009 0.0185(4) 0.0150(4) 0.0134(4) -0.0058(3) -0.0024(3) 0.0004(3)
C00A 0.0150(4) 0.0135(4) 0.0123(4) -0.0054(3) -0.0008(3) -0.0009(3)
C00B 0.0160(4) 0.0129(4) 0.0141(4) -0.0060(3) -0.0011(3) 0.0005(3)
N00C 0.0306(5) 0.0267(5) 0.0520(7) -0.0278(5) -0.0051(5) 0.0098(4)
C00D 0.0145(4) 0.0191(4) 0.0165(4) -0.0107(3) -0.0045(3) 0.0006(3)
C00E 0.0190(4) 0.0133(4) 0.0153(4) -0.0068(3) -0.0002(3) 0.0007(3)
C00F 0.0191(4) 0.0157(4) 0.0141(4) -0.0057(3) -0.0013(3) -0.0001(3)
C00G 0.0151(4) 0.0220(5) 0.0220(5) -0.0142(4) -0.0054(3) 0.0017(3)
C00H 0.0185(4) 0.0203(4) 0.0164(4) -0.0096(4) -0.0058(3) -0.0004(3)
C00I 0.0288(5) 0.0188(5) 0.0207(5) -0.0079(4) -0.0071(4) 0.0000(4)
C00J 0.0157(4) 0.0333(6) 0.0217(5) -0.0174(4) 0.0003(4) -0.0042(4)
C00K 0.0284(5) 0.0179(4) 0.0169(4) -0.0090(4) -0.0041(4) 0.0047(4)
C00L 0.0279(5) 0.0199(5) 0.0196(5) -0.0119(4) -0.0002(4) 0.0007(4)
C00M 0.0174(4) 0.0210(5) 0.0179(4) -0.0113(4) -0.0045(3) 0.0027(3)
C00N 0.0190(5) 0.0168(4) 0.0303(5) -0.0140(4) 0.0024(4) 0.0009(4)
C00O 0.0266(5) 0.0284(5) 0.0192(5) -0.0092(4) -0.0018(4) -0.0087(4)
C00P 0.0274(5) 0.0222(5) 0.0252(5) -0.0133(4) -0.0094(4) 0.0074(4)
C00Q 0.0291(6) 0.0243(5) 0.0350(6) -0.0162(5) -0.0124(5) 0.0118(4)
C00R 0.0288(6) 0.0175(5) 0.0536(8) -0.0139(5) 0.0053(6) 0.0040(4)
C00S 0.0448(7) 0.0262(6) 0.0397(7) -0.0235(5) 0.0128(6) -0.0043(5)

loop_
_atom_type_symbol
_atom_type_description
_atom_type_scat_dispersion_real
_atom_type_scat_dispersion_imag
_atom_type_scat_source
C C 0.0033 0.0016 'International Tables Vol C Tables 4.2.6.8 and 6.1.1.4'
H H 0.0000 0.0000 'International Tables Vol C Tables 4.2.6.8 and 6.1.1.4'
N N 0.0061 0.0033 'International Tables Vol C Tables 4.2.6.8 and 6.1.1.4'
O O 0.0106 0.0060 'International Tables Vol C Tables 4.2.6.8 and 6.1.1.4'
F F 0.0171 0.0103 'International Tables Vol C Tables 4.2.6.8 and 6.1.1.4'

loop_
_geom_angle_atom_site_label_1
_geom_angle_atom_site_label_2
_geom_angle_atom_site_label_3
_geom_angle
_geom_angle_site_symmetry_1
_geom_angle_site_symmetry_3
_geom_angle_publ_flag
C008 O005 C00H 115.12(8) . . ?
C00B C007 C00A 117.26(8) . 2_756 ?
C00B C007 C009 116.21(8) . . ?
C00A C007 C009 126.54(9) 2_756 . ?
O006 C008 O005 123.24(9) . . ?
O006 C008 C00A 123.45(9) . . ?
O005 C008 C00A 113.30(8) . . ?
C00F C009 C007 170.34(10) . . ?
C00B C00A C007 119.74(8) . 2_756 ?
C00B C00A C008 114.79(8) . . ?
C007 C00A C008 125.46(8) 2_756 . ?
C00A C00B C007 123.00(9) . . ?
C00A C00B H00B 118.5 . . ?
C007 C00B H00B 118.5 . . ?
C00N N00C C00S 121.12(11) . . ?
C00N N00C C00R 119.38(11) . . ?
C00S N00C C00R 119.28(10) . . ?
C00G C00D C00M 116.41(9) . . ?
C00G C00D C00H 120.24(9) . . ?
C00M C00D C00H 123.31(9) . . ?
C00K C00E C00P 117.77(9) . . ?
C00K C00E C00F 123.30(9) . . ?
C00P C00E C00F 118.92(9) . . ?
C009 C00F C00E 176.04(10) . . ?
F002 C00G C00J 118.74(9) . . ?
F002 C00G C00D 119.07(9) . . ?
C00J C00G C00D 122.19(10) . . ?
O005 C00H C00D 111.48(8) . . ?
O005 C00H H00A 109.3 . . ?
C00D C00H H00A 109.3 . . ?
O005 C00H H00C 109.3 . . ?
C00D C00H H00C 109.3 . . ?
H00A C00H H00C 108.0 . . ?
F004 C00I C00O 119.83(10) . . ?
F004 C00I C00M 118.48(10) . . ?
C00O C00I C00M 121.68(10) . . ?
F003 C00J C00O 120.06(10) . . ?
F003 C00J C00G 119.00(10) . . ?
C00O C00J C00G 120.94(10) . . ?
C00L C00K C00E 121.12(10) . . ?
C00L C00K H00K 119.4 . . ?
C00E C00K H00K 119.4 . . ?
C00K C00L C00N 121.17(10) . . ?
C00K C00L H00L 119.4 . . ?
C00N C00L H00L 119.4 . . ?
F001 C00M C00I 118.30(9) . . ?
F001 C00M C00D 120.51(9) . . ?
C00I C00M C00D 121.16(9) . . ?
N00C C00N C00Q 120.88(11) . . ?
N00C C00N C00L 121.85(11) . . ?
C00Q C00N C00L 117.27(9) . . ?
C00J C00O C00I 117.60(10) . . ?
C00J C00O H00O 121.2 . . ?
C00I C00O H00O 121.2 . . ?
C00Q C00P C00E 121.53(10) . . ?
C00Q C00P H00P 119.2 . . ?
C00E C00P H00P 119.2 . . ?
C00P C00Q C00N 121.14(10) . . ?
C00P C00Q H00Q 119.4 . . ?
C00N C00Q H00Q 119.4 . . ?
N00C C00R H00D 109.5 . . ?
N00C C00R H00E 109.5 . . ?
H00D C00R H00E 109.5 . . ?
N00C C00R H00F 109.5 . . ?
H00D C00R H00F 109.5 . . ?
H00E C00R H00F 109.5 . . ?
N00C C00S H00G 109.5 . . ?
N00C C00S H00H 109.5 . . ?
H00G C00S H00H 109.5 . . ?
N00C C00S H00I 109.5 . . ?
H00G C00S H00I 109.5 . . ?
H00H C00S H00I 109.5 . . ?

loop_
_geom_bond_atom_site_label_1
_geom_bond_atom_site_label_2
_geom_bond_distance
_geom_bond_site_symmetry_2
_geom_bond_publ_flag
F001 C00M 1.3416(12) . ?
F002 C00G 1.3449(12) . ?
F003 C00J 1.3459(12) . ?
F004 C00I 1.3471(13) . ?
O005 C008 1.3414(11) . ?
O005 C00H 1.4513(12) . ?
O006 C008 1.2032(12) . ?
C007 C00B 1.4023(13) . ?
C007 C00A 1.4109(13) 2_756 ?
C007 C009 1.4250(13) . ?
C008 C00A 1.4912(13) . ?
C009 C00F 1.2069(13) . ?
C00A C00B 1.3885(13) . ?
C00A C007 1.4109(13) 2_756 ?
C00B H00B 0.9500 . ?
N00C C00N 1.3732(13) . ?
N00C C00S 1.4452(18) . ?
N00C C00R 1.4536(18) . ?
C00D C00G 1.3877(14) . ?
C00D C00M 1.3907(14) . ?
C00D C00H 1.5019(14) . ?
C00E C00K 1.3964(14) . ?
C00E C00P 1.3979(14) . ?
C00E C00F 1.4225(13) . ?
C00G C00J 1.3787(16) . ?
C00H H00A 0.9900 . ?
C00H H00C 0.9900 . ?
C00I C00O 1.3780(16) . ?
C00I C00M 1.3823(15) . ?
C00J C00O 1.3763(17) . ?
C00K C00L 1.3826(14) . ?
C00K H00K 0.9500 . ?
C00L C00N 1.4082(16) . ?
C00L H00L 0.9500 . ?
C00N C00Q 1.4053(17) . ?
C00O H00O 0.9500 . ?
C00P C00Q 1.3755(15) . ?
C00P H00P 0.9500 . ?
C00Q H00Q 0.9500 . ?
C00R H00D 0.9800 . ?
C00R H00E 0.9800 . ?
C00R H00F 0.9800 . ?
C00S H00G 0.9800 . ?
C00S H00H 0.9800 . ?
C00S H00I 0.9800 . ?
